data_2233111
loop_
_publ_author_name
'Wang, Yu-Feng'

_publ_section_title
;
 4-Methylanilinium perchlorate 18-crown-6 clathrate
;
_journal_coeditor_code CV5196
_journal_issue 1
_journal_name_full 'Acta Crystallographica Section E'
_journal_page_first o185
_journal_paper_doi 10.1107/S1600536811053992
_journal_volume 68
_journal_year 2012
_chemical_formula_iupac 'C7 H10 N +, Cl O4 -, C12 H24 O6'
_chemical_formula_moiety 'C7 H10 N +, Cl O4 -, C12 H24 O6'
_chemical_formula_sum 'C19 H34 Cl N O10'
_chemical_formula_weight 471.92
_chemical_name_common
;
4-Methylanilinium perchlorate--18-crown-6 (1/1)
;
_chemical_name_systematic
;
4-Methylanilinium perchlorate--1,4,7,10,13,16-hexaoxacyclooctadecane (1/1)
;
_space_group_IT_number 62
_symmetry_cell_setting orthorhombic
_symmetry_space_group_name_Hall '-P 2ac 2n'
_symmetry_space_group_name_H-M 'P n m a'
_atom_sites_solution_hydrogens geom
_atom_sites_solution_primary direct
_atom_sites_solution_secondary difmap
_audit_creation_method SHELXL-97
_cell_angle_alpha 90.00
_cell_angle_beta 90.00
_cell_angle_gamma 90.00
_cell_formula_units_Z 4
_cell_length_a 15.510(3)
_cell_length_b 11.717(2)
_cell_length_c 13.014(3)
_cell_measurement_temperature 293(2)
_cell_measurement_theta_max 27.75
_cell_measurement_theta_min 3.05
_cell_volume 2365.0(8)
_computing_cell_refinement 'CrystalClear (Rigaku, 2005)'
_computing_data_collection 'CrystalClear (Rigaku, 2005)'
_computing_data_reduction 'CrystalClear (Rigaku, 2005)'
_computing_molecular_graphics 'SHELXTL (Sheldrick, 2008)'
_computing_publication_material 'SHELXTL (Sheldrick, 2008)'
_computing_structure_refinement 'SHELXL97 (Sheldrick, 2008)'
_computing_structure_solution 'SHELXS97 (Sheldrick, 2008)'
_diffrn_ambient_temperature 293(2)
_diffrn_detector_area_resol_mean 13.6612
_diffrn_measured_fraction_theta_full 0.999
_diffrn_measured_fraction_theta_max 0.999
_diffrn_measurement_device_type 'Rigaku Mercury2'
_diffrn_measurement_method CCD_Profile_fitting
_diffrn_radiation_monochromator graphite
_diffrn_radiation_source 'fine-focus sealed tube'
_diffrn_radiation_type MoK\a
_diffrn_radiation_wavelength 0.71073
_diffrn_reflns_av_R_equivalents 0.0555
_diffrn_reflns_av_sigmaI/netI 0.0306
_diffrn_reflns_limit_h_max 19
_diffrn_reflns_limit_h_min -20
_diffrn_reflns_limit_k_max 15
_diffrn_reflns_limit_k_min -15
_diffrn_reflns_limit_l_max 16
_diffrn_reflns_limit_l_min -16
_diffrn_reflns_number 23471
_diffrn_reflns_theta_full 27.48
_diffrn_reflns_theta_max 27.48
_diffrn_reflns_theta_min 3.06
_exptl_absorpt_coefficient_mu 0.214
_exptl_absorpt_correction_T_max 0.952
_exptl_absorpt_correction_T_min 0.944
_exptl_absorpt_correction_type multi-scan
_exptl_absorpt_process_details '(CrystalClear; Rigaku, 2005)'
_exptl_crystal_colour colourless
_exptl_crystal_density_diffrn 1.325
_exptl_crystal_density_method 'not measured'
_exptl_crystal_description block
_exptl_crystal_F_000 1008
_exptl_crystal_size_max 0.27
_exptl_crystal_size_mid 0.26
_exptl_crystal_size_min 0.23
_refine_diff_density_max 0.232
_refine_diff_density_min -0.293
_refine_ls_extinction_method none
_refine_ls_goodness_of_fit_ref 1.038
_refine_ls_hydrogen_treatment constr
_refine_ls_matrix_type full
_refine_ls_number_parameters 156
_refine_ls_number_reflns 2843
_refine_ls_number_restraints 0
_refine_ls_restrained_S_all 1.038
_refine_ls_R_factor_all 0.0750
_refine_ls_R_factor_gt 0.0520
_refine_ls_shift/su_max 0.000
_refine_ls_shift/su_mean 0.000
_refine_ls_structure_factor_coef Fsqd
_refine_ls_weighting_details 'calc w=1/[\s^2^(Fo^2^)+(0.0508P)^2^+0.9055P] where P=(Fo^2^+2Fc^2^)/3'
_refine_ls_weighting_scheme calc
_refine_ls_wR_factor_gt 0.1200
_refine_ls_wR_factor_ref 0.1314
_reflns_number_gt 2051
_reflns_number_total 2843
_reflns_threshold_expression I>2sigma(I)
_cod_data_source_file cv5196.cif
_cod_data_source_block I
_cod_database_code 2233111
_cod_database_fobs_code 2233111

loop_
_symmetry_equiv_pos_as_xyz
'x, y, z'
'-x+1/2, -y, z+1/2'
'-x, y+1/2, -z'
'x+1/2, -y+1/2, -z+1/2'
'-x, -y, -z'
'x-1/2, y, -z-1/2'
'x, -y-1/2, z'
'-x-1/2, y-1/2, z-1/2'

loop_
_atom_site_type_symbol
_atom_site_label
_atom_site_fract_x
_atom_site_fract_y
_atom_site_fract_z
_atom_site_U_iso_or_equiv
_atom_site_adp_type
_atom_site_calc_flag
_atom_site_refinement_flags
_atom_site_occupancy
_atom_site_symmetry_multiplicity
Cl Cl1 0.39923(4) 0.2500 0.29294(6) 0.0499(2) Uani d S 1 2
O O9 0.48479(14) 0.2500 0.33632(19) 0.0668(6) Uani d S 1 2
O O10 0.38749(12) 0.14964(16) 0.23197(15) 0.0872(6) Uani d . 1 1
O O8 0.33818(15) 0.2500 0.37618(19) 0.0764(7) Uani d S 1 2
O O3 0.39105(9) 0.03863(11) 0.71904(11) 0.0521(4) Uani d . 1 1
O O4 0.45688(13) 0.2500 0.65171(14) 0.0500(5) Uani d S 1 2
N N1 0.29743(14) 0.2500 0.77156(16) 0.0419(5) Uani d S 1 2
H H1A 0.2845 0.2166 0.8310 0.063 Uiso calc PR 0.50 1
H H1B 0.3141 0.3216 0.7830 0.063 Uiso calc PR 0.50 1
H H1C 0.3400 0.2118 0.7412 0.063 Uiso calc PR 0.50 1
O O2 0.29941(9) 0.04793(12) 0.90648(11) 0.0584(4) Uani d . 1 1
O O1 0.21558(14) 0.2500 0.97086(15) 0.0608(6) Uani d S 1 2
C C13 0.22121(16) 0.2500 0.70472(18) 0.0392(6) Uani d S 1 2
C C9 0.39753(15) -0.04759(18) 0.79645(17) 0.0588(6) Uani d . 1 1
H H9A 0.4433 -0.0283 0.8442 0.071 Uiso calc R 1 1
H H9B 0.4114 -0.1203 0.7649 0.071 Uiso calc R 1 1
C C8 0.46909(14) 0.04990(18) 0.66202(17) 0.0564(5) Uani d . 1 1
H H8A 0.4795 -0.0190 0.6227 0.068 Uiso calc R 1 1
H H8B 0.5171 0.0608 0.7087 0.068 Uiso calc R 1 1
C C14 0.18536(14) 0.14842(18) 0.67484(15) 0.0533(5) Uani d . 1 1
H H14 0.2097 0.0797 0.6956 0.064 Uiso calc R 1 1
C C7 0.46218(15) 0.14939(18) 0.59148(15) 0.0545(5) Uani d . 1 1
H H7A 0.5123 0.1528 0.5470 0.065 Uiso calc R 1 1
H H7B 0.4112 0.1421 0.5488 0.065 Uiso calc R 1 1
C C10 0.31436(15) -0.05658(18) 0.85247(18) 0.0611(6) Uani d . 1 1
H H10A 0.2678 -0.0705 0.8043 0.073 Uiso calc R 1 1
H H10B 0.3165 -0.1197 0.9006 0.073 Uiso calc R 1 1
C C11 0.22117(15) 0.0464(2) 0.9626(2) 0.0705(7) Uani d . 1 1
H H11A 0.2175 -0.0228 1.0032 0.085 Uiso calc R 1 1
H H11B 0.1726 0.0482 0.9158 0.085 Uiso calc R 1 1
C C12 0.21869(16) 0.1486(2) 1.03166(17) 0.0720(7) Uani d . 1 1
H H12A 0.1683 0.1448 1.0757 0.086 Uiso calc R 1 1
H H12B 0.2696 0.1497 1.0750 0.086 Uiso calc R 1 1
C C17 0.07397(19) 0.2500 0.5819(2) 0.0558(8) Uani d S 1 2
C C18 0.11245(14) 0.1491(2) 0.61334(16) 0.0598(6) Uani d . 1 1
H H18 0.0887 0.0799 0.5926 0.072 Uiso calc R 1 1
C C19 -0.0071(2) 0.2500 0.5175(3) 0.0878(12) Uani d S 1 2
H H19A -0.0486 0.1992 0.5474 0.132 Uiso calc PR 0.50 1
H H19B 0.0064 0.2250 0.4491 0.132 Uiso calc PR 0.50 1
H H19C -0.0305 0.3258 0.5150 0.132 Uiso calc PR 0.50 1

loop_
_atom_site_aniso_label
_atom_site_aniso_U_11
_atom_site_aniso_U_22
_atom_site_aniso_U_33
_atom_site_aniso_U_12
_atom_site_aniso_U_13
_atom_site_aniso_U_23
Cl1 0.0481(4) 0.0428(4) 0.0587(4) 0.000 0.0021(3) 0.000
O9 0.0551(13) 0.0592(13) 0.0862(16) 0.000 -0.0069(12) 0.000
O10 0.0857(13) 0.0753(12) 0.1007(13) -0.0023(10) -0.0109(11) -0.0348(11)
O8 0.0657(15) 0.0856(17) 0.0778(16) 0.000 0.0166(13) 0.000
O3 0.0547(8) 0.0424(7) 0.0593(9) 0.0062(6) 0.0008(7) 0.0064(6)
O4 0.0629(12) 0.0435(11) 0.0437(10) 0.000 0.0081(9) 0.000
N1 0.0443(12) 0.0426(12) 0.0388(12) 0.000 0.0047(10) 0.000
O2 0.0560(9) 0.0527(9) 0.0664(9) -0.0097(7) 0.0087(7) 0.0088(7)
O1 0.0650(13) 0.0781(15) 0.0393(11) 0.000 0.0077(10) 0.000
C13 0.0397(13) 0.0461(14) 0.0319(12) 0.000 0.0051(11) 0.000
C9 0.0688(14) 0.0412(11) 0.0665(14) 0.0059(10) -0.0085(12) 0.0068(10)
C8 0.0589(12) 0.0497(12) 0.0605(13) 0.0122(10) 0.0065(11) -0.0074(10)
C14 0.0597(12) 0.0468(12) 0.0534(12) -0.0010(10) -0.0048(10) 0.0000(9)
C7 0.0610(12) 0.0549(13) 0.0477(11) 0.0044(10) 0.0069(10) -0.0079(10)
C10 0.0699(14) 0.0433(12) 0.0700(14) -0.0104(10) -0.0115(12) 0.0142(10)
C11 0.0611(14) 0.0783(17) 0.0721(16) -0.0125(12) 0.0103(12) 0.0237(14)
C12 0.0649(14) 0.106(2) 0.0453(12) -0.0048(14) 0.0128(11) 0.0184(14)
C17 0.0428(15) 0.082(2) 0.0421(15) 0.000 0.0020(13) 0.000
C18 0.0607(13) 0.0635(14) 0.0550(12) -0.0145(11) -0.0021(11) -0.0045(11)
C19 0.060(2) 0.126(4) 0.077(3) 0.000 -0.016(2) 0.000

loop_
_atom_type_symbol
_atom_type_description
_atom_type_scat_dispersion_real
_atom_type_scat_dispersion_imag
_atom_type_scat_source
C C 0.0033 0.0016 'International Tables Vol C Tables 4.2.6.8 and 6.1.1.4'
H H 0.0000 0.0000 'International Tables Vol C Tables 4.2.6.8 and 6.1.1.4'
N N 0.0061 0.0033 'International Tables Vol C Tables 4.2.6.8 and 6.1.1.4'
O O 0.0106 0.0060 'International Tables Vol C Tables 4.2.6.8 and 6.1.1.4'
Cl Cl 0.1484 0.1585 'International Tables Vol C Tables 4.2.6.8 and 6.1.1.4'

loop_
_geom_angle_atom_site_label_1
_geom_angle_atom_site_label_2
_geom_angle_atom_site_label_3
_geom_angle_site_symmetry_1
_geom_angle_site_symmetry_3
_geom_angle
O10 Cl1 O10 . 7_565 110.61(17)
O10 Cl1 O8 . . 109.50(10)
O10 Cl1 O8 7_565 . 109.50(10)
O10 Cl1 O9 . . 109.54(9)
O10 Cl1 O9 7_565 . 109.54(9)
O8 Cl1 O9 . . 108.11(15)
C8 O3 C9 . . 111.86(15)
C7 O4 C7 7_565 . 112.5(2)
C13 N1 H1A . . 109.5
C13 N1 H1B . . 109.5
H1A N1 H1B . . 109.5
C13 N1 H1C . . 109.5
H1A N1 H1C . . 109.5
H1B N1 H1C . . 109.5
C11 O2 C10 . . 112.44(17)
C12 O1 C12 7_565 . 112.6(2)
C14 C13 C14 . 7_565 120.6(3)
C14 C13 N1 . . 119.68(13)
C14 C13 N1 7_565 . 119.68(13)
O3 C9 C10 . . 109.56(17)
O3 C9 H9A . . 109.8
C10 C9 H9A . . 109.8
O3 C9 H9B . . 109.8
C10 C9 H9B . . 109.8
H9A C9 H9B . . 108.2
O3 C8 C7 . . 109.42(16)
O3 C8 H8A . . 109.8
C7 C8 H8A . . 109.8
O3 C8 H8B . . 109.8
C7 C8 H8B . . 109.8
H8A C8 H8B . . 108.2
C13 C14 C18 . . 119.4(2)
C13 C14 H14 . . 120.3
C18 C14 H14 . . 120.3
O4 C7 C8 . . 108.33(16)
O4 C7 H7A . . 110.0
C8 C7 H7A . . 110.0
O4 C7 H7B . . 110.0
C8 C7 H7B . . 110.0
H7A C7 H7B . . 108.4
O2 C10 C9 . . 108.74(17)
O2 C10 H10A . . 109.9
C9 C10 H10A . . 109.9
O2 C10 H10B . . 109.9
C9 C10 H10B . . 109.9
H10A C10 H10B . . 108.3
O2 C11 C12 . . 108.77(19)
O2 C11 H11A . . 109.9
C12 C11 H11A . . 109.9
O2 C11 H11B . . 109.9
C12 C11 H11B . . 109.9
H11A C11 H11B . . 108.3
O1 C12 C11 . . 109.48(17)
O1 C12 H12A . . 109.8
C11 C12 H12A . . 109.8
O1 C12 H12B . . 109.8
C11 C12 H12B . . 109.8
H12A C12 H12B . . 108.2
C18 C17 C18 7_565 . 117.1(3)
C18 C17 C19 7_565 . 121.45(14)
C18 C17 C19 . . 121.45(14)
C14 C18 C17 . . 121.8(2)
C14 C18 H18 . . 119.1
C17 C18 H18 . . 119.1
C17 C19 H19A . . 109.5
C17 C19 H19B . . 109.5
H19A C19 H19B . . 109.5
C17 C19 H19C . . 109.5
H19A C19 H19C . . 109.5
H19B C19 H19C . . 109.5

loop_
_geom_bond_atom_site_label_1
_geom_bond_atom_site_label_2
_geom_bond_site_symmetry_2
_geom_bond_distance
Cl1 O10 . 1.4302(17)
Cl1 O10 7_565 1.4302(17)
Cl1 O8 . 1.439(2)
Cl1 O9 . 1.442(2)
O3 C8 . 1.426(2)
O3 C9 . 1.430(2)
O4 C7 7_565 1.418(2)
O4 C7 . 1.418(2)
N1 C13 . 1.468(3)
N1 H1A . 0.8900
N1 H1B . 0.8900
N1 H1C . 0.8900
O2 C11 . 1.417(3)
O2 C10 . 1.431(3)
O1 C12 7_565 1.428(3)
O1 C12 . 1.428(3)
C13 C14 . 1.370(2)
C13 C14 7_565 1.370(2)
C9 C10 . 1.485(3)
C9 H9A . 0.9700
C9 H9B . 0.9700
C8 C7 . 1.488(3)
C8 H8A . 0.9700
C8 H8B . 0.9700
C14 C18 . 1.385(3)
C14 H14 . 0.9300
C7 H7A . 0.9700
C7 H7B . 0.9700
C10 H10A . 0.9700
C10 H10B . 0.9700
C11 C12 . 1.497(3)
C11 H11A . 0.9700
C11 H11B . 0.9700
C12 H12A . 0.9700
C12 H12B . 0.9700
C17 C18 7_565 1.386(3)
C17 C18 . 1.386(3)
C17 C19 . 1.511(4)
C18 H18 . 0.9300
C19 H19A . 0.9600
C19 H19B . 0.9600
C19 H19C . 0.9600

loop_
_geom_hbond_atom_site_label_D
_geom_hbond_atom_site_label_H
_geom_hbond_atom_site_label_A
_geom_hbond_site_symmetry_A
_geom_hbond_distance_DH
_geom_hbond_distance_HA
_geom_hbond_distance_DA
_geom_hbond_angle_DHA
N1 H1B O2 7_565 0.89 2.23 2.9477(19) 137.5
N1 H1B O3 7_565 0.89 2.19 2.9511(18) 143.0
N1 H1C O4 . 0.89 2.20 2.924(3) 138.0
N1 H1C O3 . 0.89 2.20 2.9511(18) 142.2
N1 H1A O2 . 0.89 2.22 2.9477(19) 138.8
N1 H1A O1 . 0.89 2.15 2.888(3) 140.3
